data_7024919
loop_
_publ_author_name
'Tiempos-Flores, Norma'
'Metta-Maga\~na, Alejandro-Jos\'e'
'Montiel-Palma, Virginia'
'Cort\'es-Llamas, Sara-Ang\'elica'
'Mu\~noz-Hern\'andez, Miguel-Angel'

_publ_section_title
;
 Aluminium complexes derived from tridentate thioetherbis(phenolate)
 ligands and their activity in Diels-Alder catalysis.
;
_journal_issue 18
_journal_name_full 'Dalton transactions (Cambridge, England : 2003)'
_journal_page_first 4312
_journal_page_last 4320
_journal_paper_doi 10.1039/b922657e
_journal_volume 39
_journal_year 2010
_chemical_formula_sum 'C48 H54 Al2 O4 S2'
_chemical_formula_weight 812.99
_chemical_name_systematic
;
?
;
_space_group_IT_number 14
_symmetry_cell_setting monoclinic
_symmetry_space_group_name_Hall '-P 2yn'
_symmetry_space_group_name_H-M 'P 1 21/n 1'
_atom_sites_solution_hydrogens geom
_atom_sites_solution_primary direct
_atom_sites_solution_secondary difmap
_audit_creation_method SHELXL-97
_cell_angle_alpha 90.00
_cell_angle_beta 105.405(7)
_cell_angle_gamma 90.00
_cell_formula_units_Z 4
_cell_length_a 17.577(3)
_cell_length_b 10.5990(18)
_cell_length_c 24.049(4)
_cell_measurement_temperature 100(2)
_cell_volume 4319.3(13)
_computing_cell_refinement 'Bruker SMART'
_computing_data_collection 'Bruker SMART'
_computing_data_reduction 'Bruker SAINT'
_computing_molecular_graphics 'Bruker SHELXTL'
_computing_publication_material 'Bruker SHELXTL'
_computing_structure_refinement 'SHELXL-97 (Sheldrick, 1997)'
_computing_structure_solution 'SHELXS-97 (Sheldrick, 1990)'
_diffrn_ambient_temperature 100(2)
_diffrn_measured_fraction_theta_full 1.000
_diffrn_measured_fraction_theta_max 1.000
_diffrn_measurement_device_type 'CCD area detector'
_diffrn_measurement_method 'phi and omega scans'
_diffrn_radiation_monochromator graphite
_diffrn_radiation_source 'fine-focus sealed tube'
_diffrn_radiation_type MoK\a
_diffrn_radiation_wavelength 0.71073
_diffrn_reflns_av_R_equivalents 0.0848
_diffrn_reflns_av_sigmaI/netI 0.1131
_diffrn_reflns_limit_h_max 17
_diffrn_reflns_limit_h_min -19
_diffrn_reflns_limit_k_max 9
_diffrn_reflns_limit_k_min -11
_diffrn_reflns_limit_l_max 26
_diffrn_reflns_limit_l_min -26
_diffrn_reflns_number 17642
_diffrn_reflns_theta_full 23.00
_diffrn_reflns_theta_max 23.00
_diffrn_reflns_theta_min 1.67
_exptl_absorpt_coefficient_mu 0.207
_exptl_absorpt_correction_T_max 0.9676
_exptl_absorpt_correction_T_min 0.9273
_exptl_absorpt_correction_type numerical
_exptl_crystal_colour colorless
_exptl_crystal_density_diffrn 1.250
_exptl_crystal_density_meas 0
_exptl_crystal_density_method 'not measured'
_exptl_crystal_description block
_exptl_crystal_F_000 1728
_exptl_crystal_size_max 0.37
_exptl_crystal_size_mid 0.28
_exptl_crystal_size_min 0.16
_refine_diff_density_max 0.582
_refine_diff_density_min -0.347
_refine_diff_density_rms 0.079
_refine_ls_extinction_method none
_refine_ls_goodness_of_fit_ref 1.195
_refine_ls_hydrogen_treatment constr
_refine_ls_matrix_type full
_refine_ls_number_parameters 517
_refine_ls_number_reflns 6031
_refine_ls_number_restraints 212
_refine_ls_restrained_S_all 1.189
_refine_ls_R_factor_all 0.1464
_refine_ls_R_factor_gt 0.1086
_refine_ls_shift/su_max 0.030
_refine_ls_shift/su_mean 0.000
_refine_ls_structure_factor_coef Fsqd
_refine_ls_weighting_details 'calc w=1/[\s^2^(Fo^2^)+(0.0493P)^2^+17.1637P] where P=(Fo^2^+2Fc^2^)/3'
_refine_ls_weighting_scheme calc
_refine_ls_wR_factor_gt 0.2076
_refine_ls_wR_factor_ref 0.2196
_reflns_number_gt 3991
_reflns_number_total 6031
_reflns_threshold_expression >2sigma(I)
_cod_data_source_file b922657e.txt
_cod_data_source_block complex_10
_cod_depositor_comments
;
The following automatic conversions were performed:

'_symmetry_cell_setting' value 'Monoclinic' changed to 'monoclinic'
according to /home/saulius/struct/CIF-dictionaries/cif_core.dic
dictionary named 'cif_core.dic' version 2.4.2 from 2011-04-26.

Automatic conversion script
Id: cif_fix_values 1891 2012-01-12 08:04:46Z andrius 
;
_cod_original_cell_volume 4319.3(12)
_cod_original_sg_symbol_H-M P2(1)/n
_cod_database_code 7024919

loop_
_symmetry_equiv_pos_as_xyz
'x, y, z'
'-x+1/2, y+1/2, -z+1/2'
'-x, -y, -z'
'x-1/2, -y-1/2, z-1/2'

loop_
_atom_site_label
_atom_site_type_symbol
_atom_site_fract_x
_atom_site_fract_y
_atom_site_fract_z
_atom_site_U_iso_or_equiv
_atom_site_adp_type
_atom_site_occupancy
_atom_site_symmetry_multiplicity
_atom_site_calc_flag
_atom_site_refinement_flags
Al1 Al 0.24777(13) 0.1325(2) 0.05401(10) 0.0254(6) Uani 1 1 d .
Al2 Al 0.18971(13) 0.3509(2) -0.01557(10) 0.0281(6) Uani 1 1 d .
O1 O 0.2207(3) -0.0096(5) 0.0837(2) 0.0251(12) Uani 1 1 d .
O2 O 0.1554(3) 0.1936(5) 0.00385(19) 0.0232(12) Uani 1 1 d .
O3 O 0.2785(3) 0.3083(5) 0.0443(2) 0.0247(12) Uani 1 1 d .
O4 O 0.2924(3) 0.0639(5) 0.0030(2) 0.0272(13) Uani 1 1 d .
S1 S 0.17264(11) 0.22233(19) 0.12847(8) 0.0255(5) Uani 1 1 d .
S2 S 0.37961(11) 0.12486(19) 0.12147(8) 0.0265(5) Uani 1 1 d .
C1 C 0.2083(4) -0.0258(8) 0.1352(3) 0.0265(19) Uani 1 1 d .
C2 C 0.1833(4) 0.0743(8) 0.1640(3) 0.0240(19) Uani 1 1 d .
C3 C 0.1682(4) 0.0595(8) 0.2173(4) 0.031(2) Uani 1 1 d .
H3 H 0.1517 0.1298 0.2356 0.037 Uiso 1 1 calc R
C4 C 0.1769(4) -0.0567(8) 0.2438(3) 0.033(2) Uani 1 1 d .
C5 C 0.2011(4) -0.1571(8) 0.2149(3) 0.032(2) Uani 1 1 d .
H5 H 0.2072 -0.2377 0.2328 0.039 Uiso 1 1 calc R
C6 C 0.2165(4) -0.1456(7) 0.1623(3) 0.0279(19) Uani 1 1 d .
C7 C 0.1626(5) -0.0752(9) 0.3026(4) 0.043(2) Uani 1 1 d .
H7A H 0.2104 -0.0530 0.3325 0.065 Uiso 1 1 calc R
H7B H 0.1491 -0.1636 0.3071 0.065 Uiso 1 1 calc R
H7C H 0.1190 -0.0209 0.3061 0.065 Uiso 1 1 calc R
C8 C 0.2432(5) -0.2550(7) 0.1320(4) 0.040(2) Uani 1 1 d .
H8A H 0.2557 -0.3272 0.1583 0.060 Uiso 1 1 calc R
H8B H 0.2903 -0.2305 0.1201 0.060 Uiso 1 1 calc R
H8C H 0.2010 -0.2782 0.0979 0.060 Uiso 1 1 calc R
C9 C 0.0836(4) 0.1849(7) 0.0184(4) 0.028(2) Uani 1 1 d .
C10 C 0.0818(4) 0.1949(7) 0.0748(3) 0.0220(18) Uani 1 1 d .
C11 C 0.0113(4) 0.1879(7) 0.0885(4) 0.030(2) Uani 1 1 d .
H11 H 0.0101 0.1972 0.1275 0.036 Uiso 1 1 calc R
C12 C -0.0583(4) 0.1675(7) 0.0465(4) 0.029(2) Uani 1 1 d .
C13 C -0.0540(4) 0.1569(7) -0.0100(3) 0.0290(19) Uani 1 1 d .
H13 H -0.1015 0.1429 -0.0393 0.035 Uiso 1 1 calc R
C14 C 0.0153(4) 0.1656(7) -0.0260(3) 0.029(2) Uani 1 1 d .
C15 C 0.0168(4) 0.1571(8) -0.0878(3) 0.038(2) Uani 1 1 d .
H15A H -0.0348 0.1288 -0.1112 0.057 Uiso 1 1 calc R
H15B H 0.0574 0.0966 -0.0914 0.057 Uiso 1 1 calc R
H15C H 0.0288 0.2402 -0.1011 0.057 Uiso 1 1 calc R
C16 C -0.1365(5) 0.1576(8) 0.0611(4) 0.041(2) Uani 1 1 d .
H16A H -0.1680 0.0903 0.0381 0.062 Uiso 1 1 calc R
H16B H -0.1648 0.2379 0.0525 0.062 Uiso 1 1 calc R
H16C H -0.1273 0.1383 0.1022 0.062 Uiso 1 1 calc R
C17 C 0.3551(4) 0.3493(7) 0.0624(3) 0.0233(18) Uani 1 1 d .
C18 C 0.3765(4) 0.4684(7) 0.0496(3) 0.029(2) Uani 1 1 d .
C19 C 0.4554(5) 0.5020(8) 0.0689(3) 0.034(2) Uani 1 1 d .
H19 H 0.4710 0.5828 0.0588 0.041 Uiso 1 1 calc R
C20 C 0.5129(5) 0.4229(8) 0.1024(3) 0.031(2) Uani 1 1 d .
C21 C 0.4887(4) 0.3076(8) 0.1165(3) 0.028(2) Uani 1 1 d .
H21 H 0.5263 0.2517 0.1396 0.034 Uiso 1 1 calc R
C22 C 0.4108(4) 0.2706(7) 0.0978(3) 0.0248(18) Uani 1 1 d .
C23 C 0.3179(5) 0.5638(7) 0.0166(3) 0.033(2) Uani 1 1 d .
H23A H 0.2990 0.5374 -0.0238 0.049 Uiso 1 1 calc R
H23B H 0.3435 0.6464 0.0186 0.049 Uiso 1 1 calc R
H23C H 0.2732 0.5695 0.0337 0.049 Uiso 1 1 calc R
C24 C 0.5989(5) 0.4609(8) 0.1227(4) 0.049(3) Uani 1 1 d .
H24A H 0.6060 0.5198 0.1551 0.074 Uiso 1 1 calc R
H24B H 0.6148 0.5018 0.0911 0.074 Uiso 1 1 calc R
H24C H 0.6314 0.3857 0.1352 0.074 Uiso 1 1 calc R
C25 C 0.3589(4) -0.0032(7) 0.0203(3) 0.030(2) Uani 1 1 d .
C26 C 0.3822(4) -0.0885(7) -0.0163(3) 0.0276(19) Uani 1 1 d .
C27 C 0.4528(5) -0.1510(7) 0.0040(4) 0.031(2) Uani 1 1 d .
H27 H 0.4679 -0.2093 -0.0210 0.038 Uiso 1 1 calc R
C28 C 0.5035(4) -0.1345(8) 0.0588(4) 0.033(2) Uani 1 1 d .
C29 C 0.4799(5) -0.0516(8) 0.0951(4) 0.033(2) Uani 1 1 d .
H29 H 0.5121 -0.0384 0.1332 0.040 Uiso 1 1 calc R
C30 C 0.4090(4) 0.0127(7) 0.0759(3) 0.0261(19) Uani 1 1 d .
C31 C 0.3319(5) -0.1102(8) -0.0766(3) 0.037(2) Uani 1 1 d .
H31A H 0.2982 -0.1841 -0.0772 0.055 Uiso 1 1 calc R
H31B H 0.3658 -0.1248 -0.1024 0.055 Uiso 1 1 calc R
H31C H 0.2988 -0.0359 -0.0897 0.055 Uiso 1 1 calc R
C32 C 0.5815(5) -0.2031(8) 0.0772(4) 0.042(2) Uani 1 1 d .
H32A H 0.6244 -0.1446 0.0765 0.063 Uiso 1 1 calc R
H32B H 0.5817 -0.2732 0.0507 0.063 Uiso 1 1 calc R
H32C H 0.5891 -0.2360 0.1164 0.063 Uiso 1 1 calc R
C33 C 0.1209(5) 0.4783(8) 0.0044(4) 0.042(2) Uani 1 1 d .
H33A H 0.1330 0.4861 0.0464 0.064 Uiso 1 1 calc R
H33B H 0.0657 0.4529 -0.0110 0.064 Uiso 1 1 calc R
H33C H 0.1296 0.5596 -0.0123 0.064 Uiso 1 1 calc R
C34 C 0.2121(5) 0.3428(8) -0.0907(3) 0.036(2) Uani 1 1 d .
H34A H 0.2144 0.4285 -0.1054 0.054 Uiso 1 1 calc R
H34B H 0.1703 0.2953 -0.1176 0.054 Uiso 1 1 calc R
H34C H 0.2629 0.3007 -0.0867 0.054 Uiso 1 1 calc R
C35 C 0.6580(6) 0.2347(11) 0.2612(5) 0.088(3) Uani 1 1 d DU
C36 C 0.5790(6) 0.2157(12) 0.2580(4) 0.084(3) Uani 1 1 d DU
H36 H 0.5567 0.1348 0.2471 0.101 Uiso 1 1 calc R
C37 C 0.5310(7) 0.3105(11) 0.2700(5) 0.091(3) Uani 1 1 d DU
H37 H 0.4772 0.2931 0.2676 0.109 Uiso 1 1 calc R
C38 C 0.5611(7) 0.4304(12) 0.2855(5) 0.097(3) Uani 1 1 d DU
H38 H 0.5284 0.4970 0.2922 0.116 Uiso 1 1 calc R
C39 C 0.6412(7) 0.4487(12) 0.2907(5) 0.101(3) Uani 1 1 d DU
H39 H 0.6638 0.5287 0.3030 0.121 Uiso 1 1 calc R
C40 C 0.6892(7) 0.3541(11) 0.2787(5) 0.098(3) Uani 1 1 d DU
H40 H 0.7434 0.3706 0.2823 0.117 Uiso 1 1 calc R
C41 C 0.7081(7) 0.1409(12) 0.2498(5) 0.111(4) Uani 1 1 d DU
H41A H 0.6770 0.0658 0.2345 0.167 Uiso 1 1 calc R
H41B H 0.7477 0.1191 0.2856 0.167 Uiso 1 1 calc R
H41C H 0.7344 0.1723 0.2214 0.167 Uiso 1 1 calc R
C42 C 0.4648(5) 0.9361(9) 0.2943(4) 0.072(2) Uani 1 1 d DU
C43 C 0.5449(5) 0.9226(10) 0.3209(5) 0.078(3) Uani 1 1 d DU
H43 H 0.5677 0.9668 0.3557 0.094 Uiso 1 1 calc R
C44 C 0.5920(6) 0.8451(10) 0.2973(5) 0.081(3) Uani 1 1 d DU
H44 H 0.6468 0.8396 0.3157 0.097 Uiso 1 1 calc R
C45 C 0.5607(6) 0.7754(11) 0.2475(5) 0.082(3) Uani 1 1 d DU
H45 H 0.5934 0.7230 0.2316 0.098 Uiso 1 1 calc R
C46 C 0.4807(6) 0.7847(11) 0.2219(5) 0.081(3) Uani 1 1 d DU
H46 H 0.4573 0.7358 0.1886 0.097 Uiso 1 1 calc R
C47 C 0.4343(6) 0.8651(9) 0.2445(4) 0.074(2) Uani 1 1 d DU
H47 H 0.3797 0.8721 0.2255 0.088 Uiso 1 1 calc R
C48 C 0.4152(7) 1.0160(11) 0.3159(6) 0.105(4) Uani 1 1 d DU
H48A H 0.4165 0.9904 0.3553 0.158 Uiso 1 1 calc R
H48B H 0.3611 1.0097 0.2914 0.158 Uiso 1 1 calc R
H48C H 0.4336 1.1033 0.3161 0.158 Uiso 1 1 calc R

loop_
_atom_site_aniso_label
_atom_site_aniso_U_11
_atom_site_aniso_U_22
_atom_site_aniso_U_33
_atom_site_aniso_U_23
_atom_site_aniso_U_13
_atom_site_aniso_U_12
Al1 0.0214(12) 0.0280(14) 0.0264(13) 0.0017(11) 0.0055(10) -0.0004(11)
Al2 0.0225(13) 0.0313(15) 0.0301(14) 0.0045(12) 0.0061(11) -0.0008(11)
O1 0.024(3) 0.025(3) 0.026(3) -0.005(2) 0.008(2) 0.002(2)
O2 0.026(3) 0.026(3) 0.016(3) 0.002(2) 0.004(2) 0.003(2)
O3 0.023(3) 0.027(3) 0.026(3) 0.005(2) 0.009(2) -0.003(2)
O4 0.019(3) 0.032(3) 0.028(3) 0.003(3) 0.003(2) 0.000(3)
S1 0.0244(11) 0.0295(12) 0.0222(11) 0.0011(9) 0.0056(9) -0.0027(9)
S2 0.0251(11) 0.0318(12) 0.0239(11) 0.0015(9) 0.0085(9) -0.0008(10)
C1 0.013(4) 0.041(5) 0.027(5) -0.012(4) 0.008(4) -0.004(4)
C2 0.015(4) 0.045(5) 0.012(4) 0.005(4) 0.003(3) -0.001(4)
C3 0.019(4) 0.029(5) 0.045(6) -0.001(4) 0.007(4) -0.002(4)
C4 0.022(4) 0.044(6) 0.029(5) 0.005(4) 0.001(4) 0.005(4)
C5 0.033(5) 0.031(5) 0.032(5) 0.011(4) 0.008(4) -0.004(4)
C6 0.023(4) 0.022(5) 0.035(5) 0.005(4) 0.002(4) -0.008(4)
C7 0.043(5) 0.050(6) 0.038(5) 0.003(5) 0.015(5) -0.001(5)
C8 0.044(5) 0.027(5) 0.045(6) 0.004(4) 0.004(4) 0.001(4)
C9 0.020(4) 0.019(4) 0.049(6) 0.002(4) 0.017(4) 0.003(3)
C10 0.012(4) 0.025(5) 0.033(5) 0.001(4) 0.011(3) 0.001(3)
C11 0.032(5) 0.023(5) 0.040(5) 0.003(4) 0.015(4) 0.007(4)
C12 0.013(4) 0.019(4) 0.058(6) 0.011(4) 0.013(4) 0.006(3)
C13 0.025(5) 0.027(5) 0.033(5) 0.003(4) 0.004(4) 0.001(4)
C14 0.027(5) 0.025(5) 0.031(5) 0.010(4) 0.001(4) 0.000(4)
C15 0.025(5) 0.038(5) 0.044(6) -0.005(4) -0.002(4) -0.003(4)
C16 0.034(5) 0.038(6) 0.049(6) 0.009(5) 0.007(4) 0.003(4)
C17 0.015(4) 0.038(5) 0.020(4) -0.008(4) 0.011(3) -0.011(4)
C18 0.027(5) 0.030(5) 0.032(5) -0.003(4) 0.011(4) -0.006(4)
C19 0.048(6) 0.024(5) 0.035(5) -0.002(4) 0.018(4) -0.008(4)
C20 0.031(5) 0.028(5) 0.035(5) 0.000(4) 0.009(4) -0.002(4)
C21 0.028(5) 0.035(5) 0.024(5) -0.010(4) 0.010(4) 0.007(4)
C22 0.023(4) 0.036(5) 0.018(4) -0.007(4) 0.011(4) -0.002(4)
C23 0.035(5) 0.026(5) 0.039(5) -0.003(4) 0.011(4) -0.013(4)
C24 0.039(5) 0.033(6) 0.068(7) 0.000(5) 0.002(5) -0.009(4)
C25 0.027(5) 0.027(5) 0.036(5) 0.005(4) 0.011(4) -0.003(4)
C26 0.027(5) 0.021(4) 0.039(5) 0.000(4) 0.015(4) -0.004(4)
C27 0.035(5) 0.027(5) 0.041(5) -0.003(4) 0.024(4) -0.003(4)
C28 0.025(5) 0.028(5) 0.048(6) 0.003(4) 0.016(4) -0.005(4)
C29 0.030(5) 0.040(5) 0.031(5) 0.007(4) 0.009(4) -0.006(4)
C30 0.021(4) 0.030(5) 0.031(5) 0.006(4) 0.014(4) 0.001(4)
C31 0.038(5) 0.040(6) 0.039(5) 0.000(4) 0.020(4) 0.002(4)
C32 0.035(5) 0.041(6) 0.054(6) 0.009(5) 0.018(5) 0.005(4)
C33 0.034(5) 0.031(5) 0.063(7) 0.014(5) 0.014(5) 0.007(4)
C34 0.035(5) 0.056(6) 0.017(4) 0.008(4) 0.005(4) -0.004(4)
C35 0.092(5) 0.115(6) 0.061(6) 0.027(6) 0.026(5) 0.021(5)
C36 0.089(5) 0.119(6) 0.046(5) 0.029(5) 0.020(5) 0.017(5)
C37 0.096(6) 0.122(7) 0.056(6) 0.029(6) 0.024(5) 0.020(5)
C38 0.113(6) 0.117(6) 0.064(6) 0.029(6) 0.029(6) 0.018(6)
C39 0.116(6) 0.113(6) 0.074(6) 0.026(6) 0.028(6) 0.010(5)
C40 0.106(6) 0.116(7) 0.073(6) 0.031(6) 0.027(6) 0.009(5)
C41 0.120(9) 0.141(9) 0.077(8) 0.027(8) 0.035(8) 0.050(8)
C42 0.055(4) 0.056(5) 0.103(6) 0.025(4) 0.017(4) -0.012(4)
C43 0.060(5) 0.072(6) 0.095(6) 0.020(5) 0.007(4) -0.010(4)
C44 0.059(5) 0.087(7) 0.092(6) 0.034(5) 0.010(5) 0.002(5)
C45 0.077(5) 0.090(6) 0.084(6) 0.032(5) 0.030(5) -0.001(5)
C46 0.079(5) 0.085(6) 0.077(6) 0.025(5) 0.018(5) -0.016(5)
C47 0.057(5) 0.069(6) 0.088(6) 0.036(4) 0.008(4) -0.014(4)
C48 0.081(7) 0.066(8) 0.174(11) 0.007(7) 0.045(8) -0.006(6)

loop_
_atom_type_symbol
_atom_type_description
_atom_type_scat_dispersion_real
_atom_type_scat_dispersion_imag
_atom_type_scat_source
C C 0.0033 0.0016 'International Tables Vol C Tables 4.2.6.8 and 6.1.1.4'
H H 0.0000 0.0000 'International Tables Vol C Tables 4.2.6.8 and 6.1.1.4'
O O 0.0106 0.0060 'International Tables Vol C Tables 4.2.6.8 and 6.1.1.4'
Al Al 0.0645 0.0514 'International Tables Vol C Tables 4.2.6.8 and 6.1.1.4'
S S 0.1246 0.1234 'International Tables Vol C Tables 4.2.6.8 and 6.1.1.4'

loop_
_geom_angle_atom_site_label_1
_geom_angle_atom_site_label_2
_geom_angle_atom_site_label_3
_geom_angle
O1 Al1 O4 98.3(3)
O1 Al1 O2 105.8(2)
O4 Al1 O2 99.4(2)
O1 Al1 O3 162.8(2)
O4 Al1 O3 96.9(2)
O2 Al1 O3 79.3(2)
O1 Al1 S2 90.76(18)
O4 Al1 S2 86.00(18)
O2 Al1 S2 161.4(2)
O3 Al1 S2 82.48(17)
O1 Al1 S1 78.46(17)
O4 Al1 S1 175.8(2)
O2 Al1 S1 78.98(16)
O3 Al1 S1 86.66(16)
S2 Al1 S1 96.72(10)
O2 Al2 O3 81.5(2)
O2 Al2 C34 110.4(3)
O3 Al2 C34 111.7(3)
O2 Al2 C33 107.0(3)
O3 Al2 C33 114.9(3)
C34 Al2 C33 123.2(4)
C1 O1 Al1 127.7(5)
C9 O2 Al1 120.3(4)
C9 O2 Al2 119.5(4)
Al1 O2 Al2 100.8(2)
C17 O3 Al2 135.5(5)
C17 O3 Al1 122.6(5)
Al2 O3 Al1 96.9(2)
C25 O4 Al1 120.9(5)
C2 S1 C10 99.4(3)
C2 S1 Al1 90.0(2)
C10 S1 Al1 87.9(2)
C30 S2 C22 102.6(3)
C30 S2 Al1 89.6(3)
C22 S2 Al1 94.4(3)
O1 C1 C2 121.0(7)
O1 C1 C6 121.6(7)
C2 C1 C6 117.3(7)
C3 C2 C1 122.3(7)
C3 C2 S1 121.7(6)
C1 C2 S1 116.0(5)
C4 C3 C2 120.3(8)
C4 C3 H3 119.8
C2 C3 H3 119.8
C3 C4 C5 117.6(7)
C3 C4 C7 121.5(8)
C5 C4 C7 120.9(8)
C6 C5 C4 123.6(8)
C6 C5 H5 118.2
C4 C5 H5 118.2
C5 C6 C1 119.0(7)
C5 C6 C8 122.8(7)
C1 C6 C8 118.2(7)
C4 C7 H7A 109.5
C4 C7 H7B 109.5
H7A C7 H7B 109.5
C4 C7 H7C 109.5
H7A C7 H7C 109.5
H7B C7 H7C 109.5
C6 C8 H8A 109.5
C6 C8 H8B 109.5
H8A C8 H8B 109.5
C6 C8 H8C 109.5
H8A C8 H8C 109.5
H8B C8 H8C 109.5
C10 C9 C14 121.9(7)
C10 C9 O2 120.1(7)
C14 C9 O2 117.9(7)
C11 C10 C9 119.7(7)
C11 C10 S1 121.8(6)
C9 C10 S1 118.5(5)
C10 C11 C12 121.1(8)
C10 C11 H11 119.5
C12 C11 H11 119.5
C11 C12 C13 117.6(7)
C11 C12 C16 121.6(8)
C13 C12 C16 120.8(7)
C14 C13 C12 123.4(7)
C14 C13 H13 118.3
C12 C13 H13 118.3
C13 C14 C9 116.3(7)
C13 C14 C15 121.6(7)
C9 C14 C15 122.1(7)
C14 C15 H15A 109.5
C14 C15 H15B 109.5
H15A C15 H15B 109.5
C14 C15 H15C 109.5
H15A C15 H15C 109.5
H15B C15 H15C 109.5
C12 C16 H16A 109.5
C12 C16 H16B 109.5
H16A C16 H16B 109.5
C12 C16 H16C 109.5
H16A C16 H16C 109.5
H16B C16 H16C 109.5
O3 C17 C18 121.6(7)
O3 C17 C22 118.4(7)
C18 C17 C22 119.8(7)
C17 C18 C19 118.0(7)
C17 C18 C23 122.9(7)
C19 C18 C23 119.1(7)
C18 C19 C20 123.2(8)
C18 C19 H19 118.4
C20 C19 H19 118.4
C21 C20 C19 117.1(7)
C21 C20 C24 120.5(8)
C19 C20 C24 122.4(7)
C20 C21 C22 121.4(8)
C20 C21 H21 119.3
C22 C21 H21 119.3
C21 C22 C17 120.3(7)
C21 C22 S2 120.3(6)
C17 C22 S2 119.3(5)
C18 C23 H23A 109.5
C18 C23 H23B 109.5
H23A C23 H23B 109.5
C18 C23 H23C 109.5
H23A C23 H23C 109.5
H23B C23 H23C 109.5
C20 C24 H24A 109.5
C20 C24 H24B 109.5
H24A C24 H24B 109.5
C20 C24 H24C 109.5
H24A C24 H24C 109.5
H24B C24 H24C 109.5
O4 C25 C26 121.8(7)
O4 C25 C30 120.5(7)
C26 C25 C30 117.7(7)
C25 C26 C27 118.4(8)
C25 C26 C31 120.7(7)
C27 C26 C31 120.9(7)
C28 C27 C26 124.5(8)
C28 C27 H27 117.8
C26 C27 H27 117.8
C29 C28 C27 117.1(7)
C29 C28 C32 121.6(8)
C27 C28 C32 121.3(8)
C28 C29 C30 119.8(8)
C28 C29 H29 120.1
C30 C29 H29 120.1
C29 C30 C25 122.5(7)
C29 C30 S2 120.3(6)
C25 C30 S2 117.1(6)
C26 C31 H31A 109.5
C26 C31 H31B 109.5
H31A C31 H31B 109.5
C26 C31 H31C 109.5
H31A C31 H31C 109.5
H31B C31 H31C 109.5
C28 C32 H32A 109.5
C28 C32 H32B 109.5
H32A C32 H32B 109.5
C28 C32 H32C 109.5
H32A C32 H32C 109.5
H32B C32 H32C 109.5
Al2 C33 H33A 109.5
Al2 C33 H33B 109.5
H33A C33 H33B 109.5
Al2 C33 H33C 109.5
H33A C33 H33C 109.5
H33B C33 H33C 109.5
Al2 C34 H34A 109.5
Al2 C34 H34B 109.5
H34A C34 H34B 109.5
Al2 C34 H34C 109.5
H34A C34 H34C 109.5
H34B C34 H34C 109.5
C36 C35 C40 117.1(10)
C36 C35 C41 123.9(11)
C40 C35 C41 119.0(10)
C35 C36 C37 122.5(11)
C35 C36 H36 118.7
C37 C36 H36 118.7
C38 C37 C36 120.5(11)
C38 C37 H37 119.7
C36 C37 H37 119.7
C37 C38 C39 117.1(11)
C37 C38 H38 121.4
C39 C38 H38 121.4
C40 C39 C38 122.4(12)
C40 C39 H39 118.8
C38 C39 H39 118.8
C39 C40 C35 120.3(11)
C39 C40 H40 119.8
C35 C40 H40 119.8
C35 C41 H41A 109.5
C35 C41 H41B 109.5
H41A C41 H41B 109.5
C35 C41 H41C 109.5
H41A C41 H41C 109.5
H41B C41 H41C 109.5
C43 C42 C47 116.8(9)
C43 C42 C48 122.7(10)
C47 C42 C48 120.5(9)
C44 C43 C42 120.8(10)
C44 C43 H43 119.6
C42 C43 H43 119.6
C45 C44 C43 121.6(10)
C45 C44 H44 119.2
C43 C44 H44 119.2
C46 C45 C44 118.0(10)
C46 C45 H45 121.0
C44 C45 H45 121.0
C45 C46 C47 120.2(10)
C45 C46 H46 119.9
C47 C46 H46 119.9
C46 C47 C42 122.5(9)
C46 C47 H47 118.7
C42 C47 H47 118.7
C42 C48 H48A 109.5
C42 C48 H48B 109.5
H48A C48 H48B 109.5
C42 C48 H48C 109.5
H48A C48 H48C 109.5
H48B C48 H48C 109.5

loop_
_geom_bond_atom_site_label_1
_geom_bond_atom_site_label_2
_geom_bond_distance
Al1 O1 1.785(5)
Al1 O4 1.778(5)
Al1 O2 1.863(5)
Al1 O3 1.971(5)
Al1 S2 2.452(3)
Al1 S1 2.667(3)
Al2 O2 1.874(5)
Al2 O3 1.876(5)
Al2 C34 1.950(7)
Al2 C33 1.955(8)
O1 C1 1.324(8)
O2 C9 1.399(8)
O3 C17 1.371(8)
O4 C25 1.337(9)
S1 C2 1.773(8)
S1 C10 1.789(7)
S2 C30 1.783(8)
S2 C22 1.782(8)
C1 C2 1.400(10)
C1 C6 1.417(11)
C2 C3 1.385(10)
C3 C4 1.376(11)
C3 H3 0.9500
C4 C5 1.397(11)
C4 C7 1.514(11)
C5 C6 1.367(10)
C5 H5 0.9500
C6 C8 1.510(11)
C7 H7A 0.9800
C7 H7B 0.9800
C7 H7C 0.9800
C8 H8A 0.9800
C8 H8B 0.9800
C8 H8C 0.9800
C9 C10 1.369(10)
C9 C14 1.393(10)
C10 C11 1.367(9)
C11 C12 1.380(11)
C11 H11 0.9500
C12 C13 1.386(11)
C12 C16 1.510(10)
C13 C14 1.375(10)
C13 H13 0.9500
C14 C15 1.496(11)
C15 H15A 0.9800
C15 H15B 0.9800
C15 H15C 0.9800
C16 H16A 0.9800
C16 H16B 0.9800
C16 H16C 0.9800
C17 C18 1.376(10)
C17 C22 1.391(10)
C18 C19 1.387(11)
C18 C23 1.508(11)
C19 C20 1.393(11)
C19 H19 0.9500
C20 C21 1.367(11)
C20 C24 1.513(11)
C21 C22 1.380(10)
C21 H21 0.9500
C23 H23A 0.9800
C23 H23B 0.9800
C23 H23C 0.9800
C24 H24A 0.9800
C24 H24B 0.9800
C24 H24C 0.9800
C25 C26 1.396(11)
C25 C30 1.403(10)
C26 C27 1.376(10)
C26 C31 1.504(11)
C27 C28 1.391(11)
C27 H27 0.9500
C28 C29 1.378(11)
C28 C32 1.512(11)
C29 C30 1.388(10)
C29 H29 0.9500
C31 H31A 0.9800
C31 H31B 0.9800
C31 H31C 0.9800
C32 H32A 0.9800
C32 H32B 0.9800
C32 H32C 0.9800
C33 H33A 0.9800
C33 H33B 0.9800
C33 H33C 0.9800
C34 H34A 0.9800
C34 H34B 0.9800
C34 H34C 0.9800
C35 C36 1.385(7)
C35 C40 1.398(7)
C35 C41 1.401(7)
C36 C37 1.392(7)
C36 H36 0.9500
C37 C38 1.388(8)
C37 H37 0.9500
C38 C39 1.394(8)
C38 H38 0.9500
C39 C40 1.389(8)
C39 H39 0.9500
C40 H40 0.9500
C41 H41A 0.9800
C41 H41B 0.9800
C41 H41C 0.9800
C42 C43 1.391(7)
C42 C47 1.394(7)
C42 C48 1.409(7)
C43 C44 1.390(7)
C43 H43 0.9500
C44 C45 1.391(7)
C44 H44 0.9500
C45 C46 1.381(7)
C45 H45 0.9500
C46 C47 1.387(7)
C46 H46 0.9500
C47 H47 0.9500
C48 H48A 0.9800
C48 H48B 0.9800
C48 H48C 0.9800

loop_
_geom_torsion_atom_site_label_1
_geom_torsion_atom_site_label_2
_geom_torsion_atom_site_label_3
_geom_torsion_atom_site_label_4
_geom_torsion
O4 Al1 O1 C1 156.1(6)
O2 Al1 O1 C1 -101.5(6)
O3 Al1 O1 C1 3.7(12)
S2 Al1 O1 C1 70.1(6)
S1 Al1 O1 C1 -26.7(5)
O1 Al1 O2 C9 38.8(5)
O4 Al1 O2 C9 140.3(5)
O3 Al1 O2 C9 -124.4(5)
S2 Al1 O2 C9 -113.9(7)
S1 Al1 O2 C9 -35.7(5)
O1 Al1 O2 Al2 172.6(2)
O4 Al1 O2 Al2 -85.9(3)
O3 Al1 O2 Al2 9.4(2)
S2 Al1 O2 Al2 19.9(7)
S1 Al1 O2 Al2 98.0(2)
O3 Al2 O2 C9 124.4(5)
C34 Al2 O2 C9 -125.6(5)
C33 Al2 O2 C9 10.9(6)
O3 Al2 O2 Al1 -9.8(2)
C34 Al2 O2 Al1 100.2(3)
C33 Al2 O2 Al1 -123.3(3)
O2 Al2 O3 C17 163.1(6)
C34 Al2 O3 C17 54.4(7)
C33 Al2 O3 C17 -92.1(7)
O2 Al2 O3 Al1 9.2(2)
C34 Al2 O3 Al1 -99.5(3)
C33 Al2 O3 Al1 114.0(3)
O1 Al1 O3 C17 83.1(9)
O4 Al1 O3 C17 -69.5(5)
O2 Al1 O3 C17 -167.8(5)
S2 Al1 O3 C17 15.5(5)
S1 Al1 O3 C17 112.8(5)
O1 Al1 O3 Al2 -118.4(8)
O4 Al1 O3 Al2 89.1(2)
O2 Al1 O3 Al2 -9.3(2)
S2 Al1 O3 Al2 174.1(2)
S1 Al1 O3 Al2 -88.69(19)
O1 Al1 O4 C25 -66.2(6)
O2 Al1 O4 C25 -173.9(5)
O3 Al1 O4 C25 105.9(5)
S2 Al1 O4 C25 24.0(5)
S1 Al1 O4 C25 -106(3)
O1 Al1 S1 C2 17.5(3)
O4 Al1 S1 C2 58(3)
O2 Al1 S1 C2 126.4(3)
O3 Al1 S1 C2 -153.9(3)
S2 Al1 S1 C2 -71.9(2)
O1 Al1 S1 C10 -81.9(3)
O4 Al1 S1 C10 -41(3)
O2 Al1 S1 C10 27.0(3)
O3 Al1 S1 C10 106.7(3)
S2 Al1 S1 C10 -171.3(3)
O1 Al1 S2 C30 80.5(3)
O4 Al1 S2 C30 -17.8(3)
O2 Al1 S2 C30 -125.7(6)
O3 Al1 S2 C30 -115.3(3)
S1 Al1 S2 C30 159.0(3)
O1 Al1 S2 C22 -176.9(3)
O4 Al1 S2 C22 84.8(3)
O2 Al1 S2 C22 -23.1(6)
O3 Al1 S2 C22 -12.7(3)
S1 Al1 S2 C22 -98.4(2)
Al1 O1 C1 C2 27.0(10)
Al1 O1 C1 C6 -155.7(5)
O1 C1 C2 C3 178.5(7)
C6 C1 C2 C3 1.1(11)
O1 C1 C2 S1 -1.9(9)
C6 C1 C2 S1 -179.3(5)
C10 S1 C2 C3 -104.4(6)
Al1 S1 C2 C3 167.7(6)
C10 S1 C2 C1 76.0(6)
Al1 S1 C2 C1 -11.9(5)
C1 C2 C3 C4 -0.5(11)
S1 C2 C3 C4 179.9(6)
C2 C3 C4 C5 0.0(11)
C2 C3 C4 C7 178.6(7)
C3 C4 C5 C6 0.0(12)
C7 C4 C5 C6 -178.6(7)
C4 C5 C6 C1 0.5(12)
C4 C5 C6 C8 179.5(7)
O1 C1 C6 C5 -178.5(7)
C2 C1 C6 C5 -1.0(11)
O1 C1 C6 C8 2.5(11)
C2 C1 C6 C8 179.9(7)
Al1 O2 C9 C10 33.5(9)
Al2 O2 C9 C10 -91.9(7)
Al1 O2 C9 C14 -146.2(6)
Al2 O2 C9 C14 88.4(7)
C14 C9 C10 C11 -1.1(12)
O2 C9 C10 C11 179.2(6)
C14 C9 C10 S1 -178.9(6)
O2 C9 C10 S1 1.3(10)
C2 S1 C10 C11 71.6(7)
Al1 S1 C10 C11 161.3(6)
C2 S1 C10 C9 -110.5(6)
Al1 S1 C10 C9 -20.9(6)
C9 C10 C11 C12 1.8(12)
S1 C10 C11 C12 179.6(6)
C10 C11 C12 C13 -1.2(11)
C10 C11 C12 C16 179.1(7)
C11 C12 C13 C14 0.0(12)
C16 C12 C13 C14 179.7(7)
C12 C13 C14 C9 0.7(12)
C12 C13 C14 C15 -178.3(8)
C10 C9 C14 C13 -0.1(11)
O2 C9 C14 C13 179.6(6)
C10 C9 C14 C15 178.9(7)
O2 C9 C14 C15 -1.4(11)
Al2 O3 C17 C18 23.9(10)
Al1 O3 C17 C18 172.7(5)
Al2 O3 C17 C22 -160.6(5)
Al1 O3 C17 C22 -11.8(8)
O3 C17 C18 C19 -179.3(6)
C22 C17 C18 C19 5.3(11)
O3 C17 C18 C23 1.9(11)
C22 C17 C18 C23 -173.6(7)
C17 C18 C19 C20 -2.7(12)
C23 C18 C19 C20 176.3(7)
C18 C19 C20 C21 -0.3(12)
C18 C19 C20 C24 179.6(8)
C19 C20 C21 C22 0.7(11)
C24 C20 C21 C22 -179.3(7)
C20 C21 C22 C17 2.0(11)
C20 C21 C22 S2 -175.1(6)
O3 C17 C22 C21 179.3(6)
C18 C17 C22 C21 -5.1(11)
O3 C17 C22 S2 -3.5(9)
C18 C17 C22 S2 172.1(6)
C30 S2 C22 C21 -80.1(6)
Al1 S2 C22 C21 -170.6(6)
C30 S2 C22 C17 102.8(6)
Al1 S2 C22 C17 12.2(6)
Al1 O4 C25 C26 160.1(6)
Al1 O4 C25 C30 -21.5(9)
O4 C25 C26 C27 177.9(7)
C30 C25 C26 C27 -0.5(11)
O4 C25 C26 C31 -1.3(11)
C30 C25 C26 C31 -179.7(7)
C25 C26 C27 C28 -0.5(12)
C31 C26 C27 C28 178.7(7)
C26 C27 C28 C29 1.3(12)
C26 C27 C28 C32 -177.6(7)
C27 C28 C29 C30 -1.1(11)
C32 C28 C29 C30 177.8(7)
C28 C29 C30 C25 0.2(12)
C28 C29 C30 S2 -177.6(6)
O4 C25 C30 C29 -177.8(7)
C26 C25 C30 C29 0.7(11)
O4 C25 C30 S2 0.1(10)
C26 C25 C30 S2 178.5(5)
C22 S2 C30 C29 96.6(7)
Al1 S2 C30 C29 -169.0(6)
C22 S2 C30 C25 -81.3(6)
Al1 S2 C30 C25 13.1(6)
C40 C35 C36 C37 1.4(18)
C41 C35 C36 C37 179.4(11)
C35 C36 C37 C38 0.7(18)
C36 C37 C38 C39 -2.8(18)
C37 C38 C39 C40 2.9(19)
C38 C39 C40 C35 -1(2)
C36 C35 C40 C39 -1.4(19)
C41 C35 C40 C39 -179.5(11)
C47 C42 C43 C44 2.3(16)
C48 C42 C43 C44 -178.4(11)
C42 C43 C44 C45 -2.1(18)
C43 C44 C45 C46 -0.3(17)
C44 C45 C46 C47 2.3(17)
C45 C46 C47 C42 -2.1(17)
C43 C42 C47 C46 -0.3(16)
C48 C42 C47 C46 -179.6(11)
